data_4126812
loop_
_publ_author_name
'Mutailipu, Miriding'
'Xie, Zhiqing'
'Su, Xin'
'Zhang, Min'
'Wang, Ying'
'Yang, Zhihua'
'Janjua, Muhammad Ramzan Saeed Ashraf'
'Pan, Shilie'

_publ_section_title
;
 Chemical Cosubstitution-Oriented Design of Rare-Earth Borates as
 Potential Ultraviolet Nonlinear Optical Materials.
;
_journal_name_full 'Journal of the American Chemical Society'
_journal_paper_doi 10.1021/jacs.7b11263
_journal_year 2017
_chemical_formula_sum 'B15 K7 O30 Sr Y2'
_chemical_formula_weight 1181.29
_chemical_name_systematic
; 
 ? 
;
_space_group_IT_number 155
_symmetry_cell_setting trigonal
_symmetry_space_group_name_Hall 'R 3 2"'
_symmetry_space_group_name_H-M 'R 3 2 :H'
_atom_sites_solution_hydrogens none
_atom_sites_solution_primary direct
_atom_sites_solution_secondary difmap
_audit_creation_method SHELXL-97
_cell_angle_alpha 90.00
_cell_angle_beta 90.00
_cell_angle_gamma 120.00
_cell_formula_units_Z 3
_cell_length_a 13.1142(18)
_cell_length_b 13.1142(18)
_cell_length_c 15.319(4)
_cell_measurement_reflns_used 1383
_cell_measurement_temperature 296(2)
_cell_measurement_theta_max 25.69
_cell_measurement_theta_min 2.23
_cell_volume 2281.6(7)
_computing_cell_refinement 'Bruker SMART'
_computing_data_collection 'Bruker SMART'
_computing_data_reduction 'Bruker SAINT'
_computing_molecular_graphics 'Bruker SHELXTL'
_computing_publication_material 'Bruker SHELXTL'
_computing_structure_refinement 'Bruker SHELXTL'
_computing_structure_solution 'Bruker SHELXTL'
_diffrn_ambient_temperature 296(2)
_diffrn_measured_fraction_theta_full 0.998
_diffrn_measured_fraction_theta_max 0.998
_diffrn_measurement_device_type 'CCD area detector'
_diffrn_measurement_method 'phi and omega scans'
_diffrn_radiation_monochromator graphite
_diffrn_radiation_source 'fine-focus sealed tube'
_diffrn_radiation_type MoK\a
_diffrn_radiation_wavelength 0.71073
_diffrn_reflns_av_R_equivalents 0.0435
_diffrn_reflns_av_sigmaI/netI 0.0593
_diffrn_reflns_limit_h_max 16
_diffrn_reflns_limit_h_min -16
_diffrn_reflns_limit_k_max 13
_diffrn_reflns_limit_k_min -16
_diffrn_reflns_limit_l_max 19
_diffrn_reflns_limit_l_min -18
_diffrn_reflns_number 4655
_diffrn_reflns_theta_full 27.48
_diffrn_reflns_theta_max 27.48
_diffrn_reflns_theta_min 2.23
_exptl_absorpt_coefficient_mu 6.604
_exptl_absorpt_correction_T_max 0.6135
_exptl_absorpt_correction_T_min 0.5121
_exptl_absorpt_correction_type numerical
_exptl_absorpt_process_details face-indexed
_exptl_crystal_colour colourless
_exptl_crystal_density_diffrn 2.579
_exptl_crystal_density_method 'not measured'
_exptl_crystal_description block
_exptl_crystal_F_000 1692
_exptl_crystal_size_max 0.12
_exptl_crystal_size_mid 0.10
_exptl_crystal_size_min 0.08
_refine_diff_density_max 0.401
_refine_diff_density_min -0.729
_refine_diff_density_rms 0.084
_refine_ls_abs_structure_details 'Flack H D (1983), Acta Cryst. A39, 876-881'
_refine_ls_abs_structure_Flack -0.001(10)
_refine_ls_extinction_coef 0.00031(9)
_refine_ls_extinction_expression Fc^*^=kFc[1+0.001xFc^2^\l^3^/sin(2\q)]^-1/4^
_refine_ls_extinction_method SHELXL
_refine_ls_goodness_of_fit_ref 0.961
_refine_ls_hydrogen_treatment none
_refine_ls_matrix_type full
_refine_ls_number_parameters 87
_refine_ls_number_reflns 1170
_refine_ls_number_restraints 0
_refine_ls_restrained_S_all 0.961
_refine_ls_R_factor_all 0.0323
_refine_ls_R_factor_gt 0.0265
_refine_ls_shift/su_max 0.000
_refine_ls_shift/su_mean 0.000
_refine_ls_structure_factor_coef Fsqd
_refine_ls_weighting_details 'calc w=1/[\s^2^(Fo^2^)+(0.0000P)^2^+0.0000P] where P=(Fo^2^+2Fc^2^)/3'
_refine_ls_weighting_scheme calc
_refine_ls_wR_factor_gt 0.0575
_refine_ls_wR_factor_ref 0.0598
_reflns_number_gt 1049
_reflns_number_total 1170
_reflns_threshold_expression >2sigma(I)
_cod_data_source_file KYSrBO.cif
_cod_data_source_block 1
_cod_depositor_comments
;
The following automatic conversions were performed:

'_symmetry_cell_setting' value 'Trigonal' changed to 'trigonal'
according to
/home/data/users/saulius/crontab/automatic-downloads/rss-feeds/ACS/lib/dictionaries/cif_core.dic
dictionary named 'cif_core.dic' version 2.4.2 from 2011-04-26.

Automatic conversion script
Id: cif_fix_values 4973 2017-02-22 13:04:09Z antanas 
;
_cod_original_cell_volume 2281.6(8)
_cod_original_sg_symbol_H-M 'R32  '
_cod_database_code 4126812

loop_
_symmetry_equiv_pos_as_xyz
'x, y, z'
'-y, x-y, z'
'-x+y, -x, z'
'y, x, -z'
'x-y, -y, -z'
'-x, -x+y, -z'
'x+2/3, y+1/3, z+1/3'
'-y+2/3, x-y+1/3, z+1/3'
'-x+y+2/3, -x+1/3, z+1/3'
'y+2/3, x+1/3, -z+1/3'
'x-y+2/3, -y+1/3, -z+1/3'
'-x+2/3, -x+y+1/3, -z+1/3'
'x+1/3, y+2/3, z+2/3'
'-y+1/3, x-y+2/3, z+2/3'
'-x+y+1/3, -x+2/3, z+2/3'
'y+1/3, x+2/3, -z+2/3'
'x-y+1/3, -y+2/3, -z+2/3'
'-x+1/3, -x+y+2/3, -z+2/3'

loop_
_atom_site_label
_atom_site_type_symbol
_atom_site_fract_x
_atom_site_fract_y
_atom_site_fract_z
_atom_site_U_iso_or_equiv
_atom_site_adp_type
_atom_site_occupancy
_atom_site_symmetry_multiplicity
_atom_site_calc_flag
_atom_site_refinement_flags
Y1 Y 1.0000 1.0000 0.72583(3) 0.00945(15) Uani 1 3 d S
Sr1 Sr 0.6667 0.3333 0.8333 0.0224(2) Uani 1 6 d S
K1 K 0.51240(13) 0.51240(13) 1.0000 0.0319(4) Uani 1 2 d S
K2 K 0.6667 0.79634(11) 0.8333 0.0264(3) Uani 1 2 d S
K3 K 1.0000 1.0000 1.0000 0.0254(4) Uani 1 6 d S
B1 B 0.8047(5) 0.5867(4) 0.9471(2) 0.0176(10) Uani 1 1 d .
B2 B 0.9027(4) 0.7727(4) 0.8660(2) 0.0136(10) Uani 1 1 d .
B3 B 1.0000 0.7479(5) 1.0000 0.0184(14) Uani 1 2 d S
O1 O 0.8968(2) 0.8352(2) 0.80070(14) 0.0178(7) Uani 1 1 d .
O2 O 0.8072(3) 0.6594(3) 0.87932(18) 0.0362(10) Uani 1 1 d .
O3 O 0.8948(3) 0.6317(2) 1.00550(16) 0.0226(7) Uani 1 1 d .
O4 O 0.7135(2) 0.4775(2) 0.95416(16) 0.0214(7) Uani 1 1 d .
O5 O 0.9960(2) 0.8121(2) 0.92194(15) 0.0191(6) Uani 1 1 d .

loop_
_atom_site_aniso_label
_atom_site_aniso_U_11
_atom_site_aniso_U_22
_atom_site_aniso_U_33
_atom_site_aniso_U_23
_atom_site_aniso_U_13
_atom_site_aniso_U_12
Y1 0.0096(2) 0.0096(2) 0.0092(2) 0.000 0.000 0.00478(10)
Sr1 0.0279(3) 0.0279(3) 0.0114(3) 0.000 0.000 0.01394(16)
K1 0.0269(7) 0.0269(7) 0.0415(7) 0.0075(3) -0.0075(3) 0.0132(7)
K2 0.0209(7) 0.0311(6) 0.0237(6) -0.0008(3) -0.0016(5) 0.0104(4)
K3 0.0184(6) 0.0184(6) 0.0395(10) 0.000 0.000 0.0092(3)
B1 0.018(3) 0.017(2) 0.0184(17) 0.0018(16) 0.000(2) 0.010(2)
B2 0.012(3) 0.012(2) 0.0146(16) -0.0006(14) 0.0017(17) 0.0044(18)
B3 0.015(3) 0.019(3) 0.020(3) -0.0035(12) -0.007(2) 0.0076(17)
O1 0.0187(17) 0.0152(14) 0.0180(11) 0.0054(10) 0.0003(11) 0.0074(13)
O2 0.028(2) 0.0199(16) 0.0371(15) 0.0147(13) -0.0183(14) -0.0054(15)
O3 0.0245(17) 0.0180(16) 0.0199(13) 0.0067(12) -0.0056(12) 0.0066(14)
O4 0.0224(17) 0.0126(14) 0.0240(12) 0.0053(10) -0.0025(11) 0.0049(13)
O5 0.0179(16) 0.0174(15) 0.0170(12) 0.0022(11) -0.0027(12) 0.0050(13)

loop_
_atom_type_symbol
_atom_type_description
_atom_type_scat_dispersion_real
_atom_type_scat_dispersion_imag
_atom_type_scat_source
B B 0.0013 0.0007 'International Tables Vol C Tables 4.2.6.8 and 6.1.1.4'
O O 0.0106 0.0060 'International Tables Vol C Tables 4.2.6.8 and 6.1.1.4'
K K 0.2009 0.2494 'International Tables Vol C Tables 4.2.6.8 and 6.1.1.4'
Sr Sr -1.5307 3.2498 'International Tables Vol C Tables 4.2.6.8 and 6.1.1.4'
Y Y -2.7962 3.5667 'International Tables Vol C Tables 4.2.6.8 and 6.1.1.4'

loop_
_geom_angle_atom_site_label_1
_geom_angle_atom_site_label_2
_geom_angle_atom_site_label_3
_geom_angle
_geom_angle_site_symmetry_1
_geom_angle_site_symmetry_3
O1 Y1 O1 95.55(8) 2_765 .
O1 Y1 O1 95.55(8) 2_765 3_675
O1 Y1 O1 95.55(8) . 3_675
O1 Y1 O4 104.47(10) 2_765 13_554
O1 Y1 O4 159.95(10) . 13_554
O1 Y1 O4 83.67(10) 3_675 13_554
O1 Y1 O4 159.95(9) 2_765 14_654
O1 Y1 O4 83.67(10) . 14_654
O1 Y1 O4 104.47(9) 3_675 14_654
O4 Y1 O4 77.19(10) 13_554 14_654
O1 Y1 O4 83.67(10) 2_765 15_664
O1 Y1 O4 104.47(9) . 15_664
O1 Y1 O4 159.95(9) 3_675 15_664
O4 Y1 O4 77.18(10) 13_554 15_664
O4 Y1 O4 77.19(10) 14_654 15_664
O1 Y1 Sr1 121.23(6) 2_765 13_554
O1 Y1 Sr1 121.23(6) . 13_554
O1 Y1 Sr1 121.24(6) 3_675 13_554
O4 Y1 Sr1 46.08(6) 13_554 13_554
O4 Y1 Sr1 46.08(7) 14_654 13_554
O4 Y1 Sr1 46.08(6) 15_664 13_554
O1 Y1 K1 127.42(7) 2_765 13_554
O1 Y1 K1 117.44(7) . 13_554
O1 Y1 K1 45.04(6) 3_675 13_554
O4 Y1 K1 49.69(7) 13_554 13_554
O4 Y1 K1 69.16(7) 14_654 13_554
O4 Y1 K1 121.24(7) 15_664 13_554
Sr1 Y1 K1 76.548(7) 13_554 13_554
O1 Y1 K1 45.04(6) 2_765 15_664
O1 Y1 K1 127.42(7) . 15_664
O1 Y1 K1 117.45(7) 3_675 15_664
O4 Y1 K1 69.15(7) 13_554 15_664
O4 Y1 K1 121.24(7) 14_654 15_664
O4 Y1 K1 49.68(7) 15_664 15_664
Sr1 Y1 K1 76.545(8) 13_554 15_664
K1 Y1 K1 114.759(6) 13_554 15_664
O1 Y1 K1 117.44(7) 2_765 14_654
O1 Y1 K1 45.04(6) . 14_654
O1 Y1 K1 127.42(7) 3_675 14_654
O4 Y1 K1 121.24(7) 13_554 14_654
O4 Y1 K1 49.68(7) 14_654 14_654
O4 Y1 K1 69.16(7) 15_664 14_654
Sr1 Y1 K1 76.546(7) 13_554 14_654
K1 Y1 K1 114.761(6) 13_554 14_654
K1 Y1 K1 114.758(6) 15_664 14_654
O1 Y1 K2 123.42(7) 2_765 .
O1 Y1 K2 39.96(7) . .
O1 Y1 K2 66.39(7) 3_675 .
O4 Y1 K2 124.30(7) 13_554 .
O4 Y1 K2 67.37(7) 14_654 .
O4 Y1 K2 130.23(7) 15_664 .
Sr1 Y1 K2 113.339(8) 13_554 .
K1 Y1 K2 77.48(3) 13_554 .
K1 Y1 K2 166.46(2) 15_664 .
K1 Y1 K2 61.38(3) 14_654 .
O1 Y1 K2 66.39(7) 2_765 3_675
O1 Y1 K2 123.42(6) . 3_675
O1 Y1 K2 39.96(7) 3_675 3_675
O4 Y1 K2 67.37(7) 13_554 3_675
O4 Y1 K2 130.23(7) 14_654 3_675
O4 Y1 K2 124.29(7) 15_664 3_675
Sr1 Y1 K2 113.339(9) 13_554 3_675
K1 Y1 K2 61.38(3) 13_554 3_675
K1 Y1 K2 77.48(3) 15_664 3_675
K1 Y1 K2 166.47(2) 14_654 3_675
K2 Y1 K2 105.342(10) . 3_675
O4 Sr1 O4 164.74(13) 18_656 3_665
O4 Sr1 O4 70.93(9) 18_656 16_546
O4 Sr1 O4 101.15(12) 3_665 16_546
O4 Sr1 O4 119.69(12) 18_656 2_655
O4 Sr1 O4 70.93(9) 3_665 2_655
O4 Sr1 O4 164.75(13) 16_546 2_655
O4 Sr1 O4 101.15(12) 18_656 .
O4 Sr1 O4 70.93(9) 3_665 .
O4 Sr1 O4 119.69(12) 16_546 .
O4 Sr1 O4 70.93(9) 2_655 .
O4 Sr1 O4 70.93(9) 18_656 17_556
O4 Sr1 O4 119.69(12) 3_665 17_556
O4 Sr1 O4 70.93(9) 16_546 17_556
O4 Sr1 O4 101.15(12) 2_655 17_556
O4 Sr1 O4 164.75(13) . 17_556
O4 Sr1 B1 162.03(9) 18_656 3_665
O4 Sr1 B1 20.03(9) 3_665 3_665
O4 Sr1 B1 91.58(9) 16_546 3_665
O4 Sr1 B1 76.71(10) 2_655 3_665
O4 Sr1 B1 90.96(10) . 3_665
O4 Sr1 B1 100.01(10) 17_556 3_665
O4 Sr1 B1 20.03(9) 18_656 18_656
O4 Sr1 B1 162.04(9) 3_665 18_656
O4 Sr1 B1 90.96(10) 16_546 18_656
O4 Sr1 B1 100.01(11) 2_655 18_656
O4 Sr1 B1 91.59(9) . 18_656
O4 Sr1 B1 76.71(10) 17_556 18_656
B1 Sr1 B1 174.94(19) 3_665 18_656
O4 Sr1 B1 100.01(11) 18_656 2_655
O4 Sr1 B1 90.96(10) 3_665 2_655
O4 Sr1 B1 162.04(9) 16_546 2_655
O4 Sr1 B1 20.03(9) 2_655 2_655
O4 Sr1 B1 76.70(10) . 2_655
O4 Sr1 B1 91.59(10) 17_556 2_655
B1 Sr1 B1 95.63(9) 3_665 2_655
B1 Sr1 B1 80.70(17) 18_656 2_655
O4 Sr1 B1 91.59(10) 18_656 .
O4 Sr1 B1 76.70(10) 3_665 .
O4 Sr1 B1 100.01(11) 16_546 .
O4 Sr1 B1 90.96(10) 2_655 .
O4 Sr1 B1 20.03(9) . .
O4 Sr1 B1 162.04(9) 17_556 .
B1 Sr1 B1 95.63(9) 3_665 .
B1 Sr1 B1 88.23(17) 18_656 .
B1 Sr1 B1 95.63(9) 2_655 .
O4 Sr1 B1 90.96(10) 18_656 17_556
O4 Sr1 B1 100.01(10) 3_665 17_556
O4 Sr1 B1 76.70(10) 16_546 17_556
O4 Sr1 B1 91.59(10) 2_655 17_556
O4 Sr1 B1 162.04(9) . 17_556
O4 Sr1 B1 20.03(9) 17_556 17_556
B1 Sr1 B1 80.70(17) 3_665 17_556
B1 Sr1 B1 95.63(9) 18_656 17_556
B1 Sr1 B1 88.24(17) 2_655 17_556
B1 Sr1 B1 174.94(19) . 17_556
O4 Sr1 B1 76.70(10) 18_656 16_546
O4 Sr1 B1 91.58(10) 3_665 16_546
O4 Sr1 B1 20.03(9) 16_546 16_546
O4 Sr1 B1 162.04(9) 2_655 16_546
O4 Sr1 B1 100.01(11) . 16_546
O4 Sr1 B1 90.96(10) 17_556 16_546
B1 Sr1 B1 88.23(17) 3_665 16_546
B1 Sr1 B1 95.63(9) 18_656 16_546
B1 Sr1 B1 174.94(19) 2_655 16_546
B1 Sr1 B1 80.70(17) . 16_546
B1 Sr1 B1 95.63(9) 17_556 16_546
O1 K1 O1 175.49(13) 9_565 18_656
O1 K1 O3 110.10(9) 9_565 5_567
O1 K1 O3 74.20(8) 18_656 5_567
O1 K1 O3 74.20(8) 9_565 2_655
O1 K1 O3 110.10(9) 18_656 2_655
O3 K1 O3 49.82(12) 5_567 2_655
O1 K1 O4 62.90(7) 9_565 .
O1 K1 O4 115.26(7) 18_656 .
O3 K1 O4 134.68(9) 5_567 .
O3 K1 O4 87.75(8) 2_655 .
O1 K1 O4 115.26(7) 9_565 4_557
O1 K1 O4 62.90(7) 18_656 4_557
O3 K1 O4 87.75(8) 5_567 4_557
O3 K1 O4 134.68(9) 2_655 4_557
O4 K1 O4 137.06(12) . 4_557
O1 K1 O2 135.33(7) 9_565 18_656
O1 K1 O2 44.41(7) 18_656 18_656
O3 K1 O2 91.03(8) 5_567 18_656
O3 K1 O2 93.21(8) 2_655 18_656
O4 K1 O2 74.14(7) . 18_656
O4 K1 O2 104.09(7) 4_557 18_656
O1 K1 O2 44.41(7) 9_565 9_565
O1 K1 O2 135.33(7) 18_656 9_565
O3 K1 O2 93.21(8) 5_567 9_565
O3 K1 O2 91.04(8) 2_655 9_565
O4 K1 O2 104.09(7) . 9_565
O4 K1 O2 74.14(7) 4_557 9_565
O2 K1 O2 175.32(13) 18_656 9_565
O1 K1 B2 158.16(9) 9_565 18_656
O1 K1 B2 23.18(9) 18_656 18_656
O3 K1 B2 73.51(9) 5_567 18_656
O3 K1 B2 94.43(10) 2_655 18_656
O4 K1 B2 98.73(9) . 18_656
O4 K1 B2 86.08(9) 4_557 18_656
O2 K1 B2 24.59(9) 18_656 18_656
O2 K1 B2 156.72(9) 9_565 18_656
O1 K1 B2 23.18(9) 9_565 9_565
O1 K1 B2 158.16(9) 18_656 9_565
O3 K1 B2 94.43(10) 5_567 9_565
O3 K1 B2 73.51(9) 2_655 9_565
O4 K1 B2 86.08(9) . 9_565
O4 K1 B2 98.73(9) 4_557 9_565
O2 K1 B2 156.72(9) 18_656 9_565
O2 K1 B2 24.59(9) 9_565 9_565
B2 K1 B2 166.92(17) 18_656 9_565
O1 K1 B3 92.26(7) 9_565 2_655
O1 K1 B3 92.26(7) 18_656 2_655
O3 K1 B3 24.91(6) 5_567 2_655
O3 K1 B3 24.91(6) 2_655 2_655
O4 K1 B3 111.47(6) . 2_655
O4 K1 B3 111.47(6) 4_557 2_655
O2 K1 B3 92.34(7) 18_656 2_655
O2 K1 B3 92.34(7) 9_565 2_655
B2 K1 B3 83.46(9) 18_656 2_655
B2 K1 B3 83.46(9) 9_565 2_655
O1 K1 B1 106.97(9) 9_565 5_567
O1 K1 B1 76.48(9) 18_656 5_567
O3 K1 B1 21.77(9) 5_567 5_567
O3 K1 B1 65.82(10) 2_655 5_567
O4 K1 B1 153.57(10) . 5_567
O4 K1 B1 69.18(9) 4_557 5_567
O2 K1 B1 106.11(9) 18_656 5_567
O2 K1 B1 77.46(9) 9_565 5_567
B2 K1 B1 84.20(10) 18_656 5_567
B2 K1 B1 86.16(10) 9_565 5_567
B3 K1 B1 42.46(7) 2_655 5_567
O5 K2 O5 102.50(12) 17_566 3_675
O5 K2 O1 75.27(8) 17_566 18_656
O5 K2 O1 133.96(7) 3_675 18_656
O5 K2 O1 133.96(7) 17_566 .
O5 K2 O1 75.27(8) 3_675 .
O1 K2 O1 138.86(12) 18_656 .
O5 K2 O3 49.19(7) 17_566 14_654
O5 K2 O3 90.18(8) 3_675 14_654
O1 K2 O3 117.12(7) 18_656 14_654
O1 K2 O3 84.80(7) . 14_654
O5 K2 O3 90.18(8) 17_566 4_557
O5 K2 O3 49.19(7) 3_675 4_557
O1 K2 O3 84.80(7) 18_656 4_557
O1 K2 O3 117.12(7) . 4_557
O3 K2 O3 117.39(12) 14_654 4_557
O5 K2 O2 159.06(8) 17_566 .
O5 K2 O2 96.86(8) 3_675 .
O1 K2 O2 96.91(8) 18_656 .
O1 K2 O2 44.62(7) . .
O3 K2 O2 123.66(8) 14_654 .
O3 K2 O2 108.69(7) 4_557 .
O5 K2 O2 96.86(8) 17_566 18_656
O5 K2 O2 159.06(8) 3_675 18_656
O1 K2 O2 44.62(7) 18_656 18_656
O1 K2 O2 96.91(8) . 18_656
O3 K2 O2 108.68(7) 14_654 18_656
O3 K2 O2 123.66(8) 4_557 18_656
O2 K2 O2 65.40(10) . 18_656
O5 K2 B2 157.09(8) 17_566 .
O5 K2 B2 77.50(9) 3_675 .
O1 K2 B2 121.50(10) 18_656 .
O1 K2 B2 23.35(8) . .
O3 K2 B2 108.08(8) 14_654 .
O3 K2 B2 105.95(8) 4_557 .
O2 K2 B2 24.72(9) . .
O2 K2 B2 87.76(10) 18_656 .
O5 K2 B2 77.51(9) 17_566 18_656
O5 K2 B2 157.09(8) 3_675 18_656
O1 K2 B2 23.35(8) 18_656 18_656
O1 K2 B2 121.50(10) . 18_656
O3 K2 B2 105.95(8) 14_654 18_656
O3 K2 B2 108.08(8) 4_557 18_656
O2 K2 B2 87.76(10) . 18_656
O2 K2 B2 24.72(9) 18_656 18_656
B2 K2 B2 111.48(15) . 18_656
O5 K2 B3 97.78(12) 17_566 3_675
O5 K2 B3 24.51(9) 3_675 3_675
O1 K2 B3 109.45(9) 18_656 3_675
O1 K2 B3 95.84(12) . 3_675
O3 K2 B3 105.40(7) 14_654 3_675
O3 K2 B3 24.71(10) 4_557 3_675
O2 K2 B3 103.15(11) . 3_675
O2 K2 B3 144.47(6) 18_656 3_675
B2 K2 B3 91.09(13) . 3_675
B2 K2 B3 132.65(10) 18_656 3_675
O5 K2 B3 24.51(9) 17_566 14_654
O5 K2 B3 97.78(12) 3_675 14_654
O1 K2 B3 95.84(12) 18_656 14_654
O1 K2 B3 109.45(9) . 14_654
O3 K2 B3 24.71(9) 14_654 14_654
O3 K2 B3 105.39(7) 4_557 14_654
O2 K2 B3 144.47(6) . 14_654
O2 K2 B3 103.15(11) 18_656 14_654
B2 K2 B3 132.65(10) . 14_654
B2 K2 B3 91.09(13) 18_656 14_654
B3 K2 B3 103.56(13) 3_675 14_654
O5 K3 O5 102.08(6) 3_675 2_765
O5 K3 O5 124.81(11) 3_675 5_677
O5 K3 O5 52.27(10) 2_765 5_677
O5 K3 O5 102.08(6) 3_675 .
O5 K3 O5 102.08(6) 2_765 .
O5 K3 O5 128.49(11) 5_677 .
O5 K3 O5 128.49(11) 3_675 6_767
O5 K3 O5 124.81(11) 2_765 6_767
O5 K3 O5 102.08(6) 5_677 6_767
O5 K3 O5 52.27(10) . 6_767
O5 K3 O5 52.27(10) 3_675 4_557
O5 K3 O5 128.49(11) 2_765 4_557
O5 K3 O5 102.08(6) 5_677 4_557
O5 K3 O5 124.81(11) . 4_557
O5 K3 O5 102.08(6) 6_767 4_557
O5 K3 B2 23.75(9) 3_675 3_675
O5 K3 B2 78.33(10) 2_765 3_675
O5 K3 B2 108.57(10) 5_677 3_675
O5 K3 B2 107.31(9) . 3_675
O5 K3 B2 149.21(10) 6_767 3_675
O5 K3 B2 69.05(9) 4_557 3_675
O5 K3 B2 78.33(10) 3_675 .
O5 K3 B2 107.31(9) 2_765 .
O5 K3 B2 149.21(10) 5_677 .
O5 K3 B2 23.75(9) . .
O5 K3 B2 69.05(9) 6_767 .
O5 K3 B2 108.57(10) 4_557 .
B2 K3 B2 85.50(10) 3_675 .
O5 K3 B2 149.21(10) 3_675 6_767
O5 K3 B2 108.57(10) 2_765 6_767
O5 K3 B2 78.33(10) 5_677 6_767
O5 K3 B2 69.05(9) . 6_767
O5 K3 B2 23.75(9) 6_767 6_767
O5 K3 B2 107.31(9) 4_557 6_767
B2 K3 B2 172.58(17) 3_675 6_767
B2 K3 B2 89.71(15) . 6_767
O5 K3 B2 69.06(9) 3_675 4_557
O5 K3 B2 149.21(10) 2_765 4_557
O5 K3 B2 107.31(9) 5_677 4_557
O5 K3 B2 108.57(10) . 4_557
O5 K3 B2 78.33(10) 6_767 4_557
O5 K3 B2 23.75(9) 4_557 4_557
B2 K3 B2 89.71(15) 3_675 4_557
B2 K3 B2 99.79(15) . 4_557
B2 K3 B2 85.50(10) 6_767 4_557
O5 K3 B2 107.31(9) 3_675 2_765
O5 K3 B2 23.75(9) 2_765 2_765
O5 K3 B2 69.05(9) 5_677 2_765
O5 K3 B2 78.33(10) . 2_765
O5 K3 B2 108.57(10) 6_767 2_765
O5 K3 B2 149.21(10) 4_557 2_765
B2 K3 B2 85.51(10) 3_675 2_765
B2 K3 B2 85.51(10) . 2_765
B2 K3 B2 99.79(15) 6_767 2_765
B2 K3 B2 172.58(16) 4_557 2_765
O5 K3 B2 108.57(10) 3_675 5_677
O5 K3 B2 69.05(9) 2_765 5_677
O5 K3 B2 23.76(9) 5_677 5_677
O5 K3 B2 149.21(10) . 5_677
O5 K3 B2 107.31(9) 6_767 5_677
O5 K3 B2 78.33(10) 4_557 5_677
B2 K3 B2 99.79(15) 3_675 5_677
B2 K3 B2 172.58(16) . 5_677
B2 K3 B2 85.51(10) 6_767 5_677
B2 K3 B2 85.50(10) 4_557 5_677
B2 K3 B2 89.71(15) 2_765 5_677
O4 B1 O3 122.0(3) . .
O4 B1 O2 119.6(4) . .
O3 B1 O2 118.3(4) . .
O4 B1 Sr1 39.77(17) . .
O3 B1 Sr1 133.6(3) . .
O2 B1 Sr1 96.1(2) . .
O4 B1 K1 90.7(3) . 3_665
O3 B1 K1 50.9(2) . 3_665
O2 B1 K1 130.8(3) . 3_665
Sr1 B1 K1 83.41(11) . 3_665
O4 B1 K2 95.6(2) . 9_565
O3 B1 K2 52.82(19) . 9_565
O2 B1 K2 119.8(3) . 9_565
Sr1 B1 K2 134.65(13) . 9_565
K1 B1 K2 91.55(10) 3_665 9_565
O4 B1 K1 54.6(2) . .
O3 B1 K1 123.7(3) . .
O2 B1 K1 90.6(3) . .
Sr1 B1 K1 82.70(11) . .
K1 B1 K1 137.48(12) 3_665 .
K2 B1 K1 71.04(9) 9_565 .
O1 B2 O5 124.1(4) . .
O1 B2 O2 118.1(3) . .
O5 B2 O2 117.9(3) . .
O1 B2 K2 58.5(2) . .
O5 B2 K2 139.9(3) . .
O2 B2 K2 74.8(2) . .
O1 B2 K3 91.5(2) . .
O5 B2 K3 53.21(19) . .
O2 B2 K3 127.2(2) . .
K2 B2 K3 88.11(11) . .
O1 B2 K1 56.86(17) . 14_654
O5 B2 K1 141.2(3) . 14_654
O2 B2 K1 76.0(2) . 14_654
K2 B2 K1 77.12(9) . 14_654
K3 B2 K1 148.34(14) . 14_654
O1 B2 K2 94.0(2) . 2_765
O5 B2 K2 47.34(18) . 2_765
O2 B2 K2 130.7(3) . 2_765
K2 B2 K2 151.31(13) . 2_765
K3 B2 K2 84.45(10) . 2_765
K1 B2 K2 95.17(10) 14_654 2_765
O3 B3 O3 110.2(5) . 6_767
O3 B3 O5 108.29(14) . 6_767
O3 B3 O5 110.93(14) 6_767 6_767
O3 B3 O5 110.93(14) . .
O3 B3 O5 108.29(14) 6_767 .
O5 B3 O5 108.2(5) 6_767 .
O3 B3 K3 124.9(2) . .
O3 B3 K3 124.9(2) 6_767 .
O5 B3 K3 54.1(2) 6_767 .
O5 B3 K3 54.1(2) . .
O3 B3 K1 55.1(2) . 3_665
O3 B3 K1 55.1(2) 6_767 3_665
O5 B3 K1 125.9(2) 6_767 3_665
O5 B3 K1 125.9(2) . 3_665
K3 B3 K1 180.0 . 3_665
O3 B3 K2 129.4(2) . 2_765
O3 B3 K2 56.92(11) 6_767 2_765
O5 B3 K2 122.1(2) 6_767 2_765
O5 B3 K2 51.45(10) . 2_765
K3 B3 K2 85.53(11) . 2_765
K1 B3 K2 94.47(11) 3_665 2_765
O3 B3 K2 56.93(11) . 9_565
O3 B3 K2 129.4(2) 6_767 9_565
O5 B3 K2 51.45(10) 6_767 9_565
O5 B3 K2 122.1(2) . 9_565
K3 B3 K2 85.52(11) . 9_565
K1 B3 K2 94.48(11) 3_665 9_565
K2 B3 K2 171.0(2) 2_765 9_565
B2 O1 Y1 143.4(2) . .
B2 O1 K1 100.0(2) . 14_654
Y1 O1 K1 101.11(8) . 14_654
B2 O1 K2 98.1(2) . .
Y1 O1 K2 110.05(10) . .
K1 O1 K2 93.49(8) 14_654 .
B2 O2 B1 122.3(3) . .
B2 O2 K2 80.5(2) . .
B1 O2 K2 135.7(3) . .
B2 O2 K1 79.44(19) . 14_654
B1 O2 K1 138.0(3) . 14_654
K2 O2 K1 78.73(6) . 14_654
B1 O3 B3 125.3(3) . .
B1 O3 K1 107.3(3) . 3_665
B3 O3 K1 100.0(3) . 3_665
B1 O3 K2 105.5(3) . 9_565
B3 O3 K2 98.37(17) . 9_565
K1 O3 K2 121.86(8) 3_665 9_565
B1 O4 Y1 131.4(2) . 7_445
B1 O4 Sr1 120.2(2) . .
Y1 O4 Sr1 91.86(9) 7_445 .
B1 O4 K1 104.0(3) . .
Y1 O4 K1 93.88(9) 7_445 .
Sr1 O4 K1 112.97(10) . .
B2 O5 B3 124.9(3) . .
B2 O5 K3 103.0(2) . .
B3 O5 K3 99.8(2) . .
B2 O5 K2 111.5(2) . 2_765
B3 O5 K2 104.04(16) . 2_765
K3 O5 K2 113.14(10) . 2_765

loop_
_geom_bond_atom_site_label_1
_geom_bond_atom_site_label_2
_geom_bond_distance
_geom_bond_site_symmetry_2
Y1 O1 2.212(2) 2_765
Y1 O1 2.212(2) .
Y1 O1 2.212(2) 3_675
Y1 O4 2.319(2) 13_554
Y1 O4 2.319(2) 14_654
Y1 O4 2.319(2) 15_664
Y1 Sr1 3.4596(10) 13_554
Y1 K1 3.8961(5) 13_554
Y1 K1 3.8962(5) 15_664
Y1 K1 3.8962(5) 14_654
Y1 K2 4.1568(6) .
Y1 K2 4.1568(6) 3_675
Sr1 O4 2.493(3) 18_656
Sr1 O4 2.493(3) 3_665
Sr1 O4 2.493(3) 16_546
Sr1 O4 2.493(3) 2_655
Sr1 O4 2.493(3) .
Sr1 O4 2.493(3) 17_556
Sr1 B1 3.368(4) 3_665
Sr1 B1 3.368(4) 18_656
Sr1 B1 3.368(4) 2_655
Sr1 B1 3.368(4) .
Sr1 B1 3.368(4) 17_556
Sr1 B1 3.368(4) 16_546
K1 O1 2.810(2) 9_565
K1 O1 2.810(2) 18_656
K1 O3 2.844(3) 5_567
K1 O3 2.844(3) 2_655
K1 O4 2.978(3) .
K1 O4 2.978(3) 4_557
K1 O2 3.261(3) 18_656
K1 O2 3.261(3) 9_565
K1 B2 3.305(4) 18_656
K1 B2 3.305(4) 9_565
K1 B3 3.414(7) 2_655
K1 B1 3.498(5) 5_567
K2 O5 2.786(3) 17_566
K2 O5 2.786(3) 3_675
K2 O1 2.842(3) 18_656
K2 O1 2.842(3) .
K2 O3 2.927(3) 14_654
K2 O3 2.927(3) 4_557
K2 O2 3.229(4) .
K2 O2 3.229(4) 18_656
K2 B2 3.299(5) .
K2 B2 3.299(5) 18_656
K2 B3 3.4556(12) 3_675
K2 B3 3.4557(12) 14_654
K3 O5 2.716(3) 3_675
K3 O5 2.716(3) 2_765
K3 O5 2.716(3) 5_677
K3 O5 2.716(3) .
K3 O5 2.716(3) 6_767
K3 O5 2.716(3) 4_557
K3 B2 3.305(4) 3_675
K3 B2 3.305(4) .
K3 B2 3.305(4) 6_767
K3 B2 3.305(4) 4_557
K3 B2 3.305(4) 2_765
K3 B2 3.305(4) 5_677
B1 O4 1.335(5) .
B1 O3 1.359(5) .
B1 O2 1.399(5) .
B1 K1 3.498(5) 3_665
B1 K2 3.541(4) 9_565
B2 O1 1.321(5) .
B2 O5 1.366(5) .
B2 O2 1.399(5) .
B2 K1 3.305(4) 14_654
B2 K2 3.524(5) 2_765
B3 O3 1.460(5) .
B3 O3 1.460(5) 6_767
B3 O5 1.478(4) 6_767
B3 O5 1.478(4) .
B3 K1 3.414(7) 3_665
B3 K2 3.4557(12) 2_765
B3 K2 3.4557(12) 9_565
O1 K1 2.810(2) 14_654
O2 K1 3.261(3) 14_654
O3 K1 2.844(3) 3_665
O3 K2 2.927(3) 9_565
O4 Y1 2.319(2) 7_445
O5 K2 2.786(3) 2_765
